data_7019363
loop_
_publ_author_name
'Alhanash, Fatma B.'
'Barnes, Nicholas A.'
'Godfrey, Stephen M.'
'Hurst, Paul A.'
'Hutchinson, Adrian'
'Khan, Rana Z.'
'Pritchard, Robin G.'

_publ_section_title
;
 Structural isomerism in tris-tolyl halo-phosphonium and halo-arsonium
 tri-halides, [(CH(3)C(6)H(4))(3)EX][X(3)], (E = P, As; X = Br, I).
;
_journal_issue 25
_journal_name_full 'Dalton transactions (Cambridge, England : 2003)'
_journal_page_first 7708
_journal_page_last 7728
_journal_paper_doi 10.1039/c2dt30235g
_journal_volume 41
_journal_year 2012
_chemical_compound_source 'synthesis as described'
_chemical_formula_moiety 'C18 H15 As1 Br4'
_chemical_formula_sum 'C18 H15 As Br4'
_chemical_formula_weight 625.7
_chemical_name_systematic
;
?
;
_space_group_IT_number 14
_symmetry_cell_setting monoclinic
_symmetry_Int_Tables_number 14
_symmetry_space_group_name_Hall '-P 2ybc'
_symmetry_space_group_name_H-M 'P 1 21/c 1'
_atom_sites_solution_hydrogens geom
_atom_sites_solution_primary direct
_atom_sites_solution_secondary difmap
_audit_conform_dict_location ftp://ftp.iucr.org/pub/cif_core.dic
_audit_conform_dict_name cif_core.dic
_audit_conform_dict_version 2.4
_audit_creation_date 2011-03-03T12:18:33-00:00
_audit_creation_method 'WinGX routine CIF_UPDATE'
_cell_angle_alpha 90
_cell_angle_beta 118.0210(10)
_cell_angle_gamma 90
_cell_formula_units_Z 4
_cell_length_a 10.0850(2)
_cell_length_b 10.8700(2)
_cell_length_c 20.3397(5)
_cell_measurement_reflns_used 8038
_cell_measurement_temperature 100(2)
_cell_measurement_theta_max 27.485
_cell_measurement_theta_min 0.998
_cell_measurement_wavelength 0.71073
_cell_volume 1968.34(7)
_computing_cell_refinement 'HKL Scalepack (Otwinowski & Minor 1997)'
_computing_data_collection 'Collect (Nonius BV, 1997-2000)'
_computing_data_reduction 'HKL Denzo and Scalepack (Otwinowski & Minor 1997)'
_computing_molecular_graphics 'Ortep-3 for Windows (Farrugia, 1997)'
_computing_publication_material 'WinGX publication routines (Farrugia, 1999)'
_computing_structure_refinement 'SHELXL-97 (Sheldrick, 2008)'
_computing_structure_solution 'SIR92 (Giacovazzo et al, 1993)'
_diffrn_ambient_temperature 100(2)
_diffrn_detector 'CCD plate'
_diffrn_detector_area_resol_mean 9
_diffrn_measured_fraction_theta_full 0.998
_diffrn_measured_fraction_theta_max 0.998
_diffrn_measurement_device '95mm CCD camera on \k-goniostat'
_diffrn_measurement_device_type KappaCCD
_diffrn_measurement_method 'CCD rotation images, thick slices'
_diffrn_orient_matrix_type 'by Nonius Collect from scalepack cell'
_diffrn_orient_matrix_UB_11 -0.745392E-1
_diffrn_orient_matrix_UB_12 0.103657E-1
_diffrn_orient_matrix_UB_13 0.34855E-1
_diffrn_orient_matrix_UB_21 0.637474E-1
_diffrn_orient_matrix_UB_22 -0.87962E-2
_diffrn_orient_matrix_UB_23 0.43442E-1
_diffrn_orient_matrix_UB_31 0.14863E-1
_diffrn_orient_matrix_UB_32 0.909961E-1
_diffrn_orient_matrix_UB_33 -0.5768E-3
_diffrn_radiation_monochromator graphite
_diffrn_radiation_probe x-ray
_diffrn_radiation_type MoK\a
_diffrn_radiation_wavelength 0.71073
_diffrn_reflns_av_R_equivalents 0.0915
_diffrn_reflns_av_unetI/netI 0.0648
_diffrn_reflns_limit_h_max 12
_diffrn_reflns_limit_h_min -12
_diffrn_reflns_limit_k_max 13
_diffrn_reflns_limit_k_min -13
_diffrn_reflns_limit_l_max 25
_diffrn_reflns_limit_l_min -25
_diffrn_reflns_number 14127
_diffrn_reflns_reduction_process
;
Scaled and merged with Sortav
R.H. Blessing, (1987) Cryst. Rev. 1, 3-58
R.H. Blessing, (1989) J. Appl. Cryst. 22, 396-397
;
_diffrn_reflns_theta_full 26
_diffrn_reflns_theta_max 26
_diffrn_reflns_theta_min 2.94
_diffrn_source 'Enraf Nonius FR590'
_exptl_absorpt_coefficient_mu 9.843
_exptl_absorpt_correction_type none
_exptl_crystal_colour yellow
_exptl_crystal_density_diffrn 2.111
_exptl_crystal_density_method 'not measured'
_exptl_crystal_description block
_exptl_crystal_F_000 1184
_exptl_crystal_size_max 0.14
_exptl_crystal_size_mid 0.1
_exptl_crystal_size_min 0.1
_refine_diff_density_max 1.397
_refine_diff_density_min -1.106
_refine_diff_density_rms 0.218
_refine_ls_extinction_method none
_refine_ls_goodness_of_fit_ref 0.996
_refine_ls_hydrogen_treatment constr
_refine_ls_matrix_type full
_refine_ls_number_parameters 208
_refine_ls_number_reflns 3868
_refine_ls_number_restraints 0
_refine_ls_restrained_S_all 0.996
_refine_ls_R_factor_all 0.081
_refine_ls_R_factor_gt 0.0496
_refine_ls_shift/su_max 0.003
_refine_ls_shift/su_mean 0
_refine_ls_structure_factor_coef Fsqd
_refine_ls_weighting_details 'calc w=1/[\s^2^(Fo^2^)+(0.0917P)^2^+3.7795P] where P=(Fo^2^+2Fc^2^)/3'
_refine_ls_weighting_scheme calc
_refine_ls_wR_factor_gt 0.1293
_refine_ls_wR_factor_ref 0.153
_reflns_number_gt 2753
_reflns_number_total 3868
_reflns_threshold_expression >2\s(I)
_cod_data_source_file c2dt30235g.txt
_cod_data_source_block rob12
_cod_original_sg_symbol_H-M 'P 21/c'
_cod_database_code 7019363

loop_
_symmetry_equiv_pos_as_xyz
'x, y, z'
'-x, y+1/2, -z+1/2'
'-x, -y, -z'
'x, -y-1/2, z-1/2'

loop_
_atom_site_label
_atom_site_type_symbol
_atom_site_fract_x
_atom_site_fract_y
_atom_site_fract_z
_atom_site_U_iso_or_equiv
_atom_site_adp_type
_atom_site_occupancy
_atom_site_symmetry_multiplicity
_atom_site_calc_flag
_atom_site_refinement_flags
Br1 Br 0.36305(9) 0.47368(7) 0.26207(5) 0.0269(2) Uani 1 1 d .
As1 As 0.59183(8) 0.39126(7) 0.29428(4) 0.0211(2) Uani 1 1 d .
C1 C 0.6250(8) 0.2629(7) 0.3649(4) 0.0237(17) Uani 1 1 d .
C2 C 0.5153(9) 0.2283(7) 0.3836(5) 0.0284(18) Uani 1 1 d .
H2 H 0.4225 0.2713 0.3641 0.034 Uiso 1 1 calc R
C3 C 0.5428(10) 0.1295(8) 0.4315(5) 0.036(2) Uani 1 1 d .
H3 H 0.4681 0.1044 0.4447 0.043 Uiso 1 1 calc R
C4 C 0.6773(10) 0.0676(7) 0.4601(5) 0.0288(18) Uani 1 1 d .
H4 H 0.6952 0.0001 0.4929 0.035 Uiso 1 1 calc R
C5 C 0.7876(9) 0.1035(8) 0.4409(5) 0.032(2) Uani 1 1 d .
H5 H 0.8806 0.0607 0.461 0.038 Uiso 1 1 calc R
C6 C 0.7623(9) 0.2009(8) 0.3930(5) 0.0309(19) Uani 1 1 d .
H6 H 0.8365 0.2253 0.3794 0.037 Uiso 1 1 calc R
C7 C 0.5861(8) 0.3252(7) 0.2061(4) 0.0220(16) Uani 1 1 d .
C8 C 0.4502(9) 0.2961(7) 0.1446(4) 0.0241(17) Uani 1 1 d .
H8 H 0.3583 0.3148 0.1448 0.029 Uiso 1 1 calc R
C9 C 0.4489(9) 0.2409(7) 0.0843(5) 0.0276(18) Uani 1 1 d .
H9 H 0.3562 0.2219 0.0419 0.033 Uiso 1 1 calc R
C10 C 0.5842(9) 0.2125(7) 0.0852(5) 0.0281(18) Uani 1 1 d .
H10 H 0.5837 0.1734 0.0433 0.034 Uiso 1 1 calc R
C11 C 0.7202(9) 0.2409(7) 0.1469(5) 0.0259(17) Uani 1 1 d .
H11 H 0.8119 0.2198 0.1472 0.031 Uiso 1 1 calc R
C12 C 0.7228(9) 0.2991(7) 0.2074(5) 0.0256(17) Uani 1 1 d .
H12 H 0.8153 0.3211 0.249 0.031 Uiso 1 1 calc R
C13 C 0.7418(8) 0.5164(7) 0.3362(4) 0.0197(15) Uani 1 1 d .
C14 C 0.8058(9) 0.5386(7) 0.4117(4) 0.0246(17) Uani 1 1 d .
H14 H 0.7813 0.4888 0.4428 0.029 Uiso 1 1 calc R
C15 C 0.9061(9) 0.6347(7) 0.4412(5) 0.0298(19) Uani 1 1 d .
H15 H 0.9502 0.652 0.4929 0.036 Uiso 1 1 calc R
C16 C 0.9429(9) 0.7061(7) 0.3954(5) 0.0274(18) Uani 1 1 d .
H16 H 1.0133 0.7713 0.4164 0.033 Uiso 1 1 calc R
C17 C 0.8774(8) 0.6831(7) 0.3185(5) 0.0262(17) Uani 1 1 d .
H17 H 0.9015 0.7327 0.2871 0.031 Uiso 1 1 calc R
C18 C 0.7780(9) 0.5876(7) 0.2898(5) 0.0279(18) Uani 1 1 d .
H18 H 0.7335 0.5697 0.2381 0.034 Uiso 1 1 calc R
Br2 Br -0.01886(10) 0.50894(8) 0.16769(5) 0.0359(3) Uani 1 1 d .
Br3 Br -0.12210(8) 0.72684(7) 0.12716(4) 0.0252(2) Uani 1 1 d .
Br4 Br -0.21782(10) 0.94306(8) 0.09046(5) 0.0344(3) Uani 1 1 d .

loop_
_atom_site_aniso_label
_atom_site_aniso_U_11
_atom_site_aniso_U_22
_atom_site_aniso_U_33
_atom_site_aniso_U_23
_atom_site_aniso_U_13
_atom_site_aniso_U_12
Br1 0.0235(4) 0.0266(4) 0.0313(5) 0.0003(3) 0.0134(4) 0.0040(3)
As1 0.0200(4) 0.0226(4) 0.0207(4) -0.0001(3) 0.0097(3) 0.0005(3)
C1 0.023(4) 0.024(4) 0.020(4) -0.005(3) 0.006(3) -0.001(3)
C2 0.025(4) 0.031(4) 0.033(5) -0.002(4) 0.017(4) 0.001(3)
C3 0.041(5) 0.036(5) 0.031(5) 0.008(4) 0.016(4) 0.001(4)
C4 0.042(5) 0.025(4) 0.020(4) 0.000(3) 0.016(4) -0.005(4)
C5 0.029(4) 0.027(4) 0.032(5) 0.009(4) 0.009(4) 0.008(4)
C6 0.023(4) 0.036(5) 0.035(5) 0.001(4) 0.014(4) -0.004(4)
C7 0.031(4) 0.019(4) 0.024(4) -0.001(3) 0.019(4) -0.009(3)
C8 0.024(4) 0.022(4) 0.027(4) 0.001(3) 0.012(3) -0.005(3)
C9 0.027(4) 0.027(4) 0.029(5) -0.001(4) 0.013(4) -0.002(4)
C10 0.036(5) 0.021(4) 0.027(5) 0.006(3) 0.015(4) 0.005(4)
C11 0.027(4) 0.025(4) 0.027(4) -0.005(4) 0.015(4) -0.001(3)
C12 0.026(4) 0.020(4) 0.032(5) 0.001(3) 0.015(4) 0.002(3)
C13 0.014(4) 0.021(4) 0.021(4) 0.002(3) 0.006(3) 0.001(3)
C14 0.029(4) 0.025(4) 0.020(4) -0.001(3) 0.012(4) 0.003(3)
C15 0.034(5) 0.026(4) 0.031(5) -0.007(4) 0.017(4) 0.003(4)
C16 0.032(4) 0.019(4) 0.034(5) -0.009(3) 0.018(4) -0.006(3)
C17 0.026(4) 0.021(4) 0.030(5) 0.002(3) 0.012(4) -0.003(3)
C18 0.024(4) 0.031(4) 0.028(5) 0.008(4) 0.012(4) 0.000(4)
Br2 0.0299(5) 0.0320(5) 0.0441(6) 0.0032(4) 0.0160(4) 0.0059(4)
Br3 0.0214(4) 0.0303(4) 0.0249(4) -0.0026(3) 0.0117(3) -0.0017(3)
Br4 0.0474(5) 0.0275(5) 0.0337(5) -0.0015(4) 0.0235(4) 0.0006(4)

loop_
_atom_type_symbol
_atom_type_description
_atom_type_scat_dispersion_real
_atom_type_scat_dispersion_imag
_atom_type_scat_source
C C 0.003 0.002 'International Tables Vol C Tables 4.2.6.8 and 6.1.1.4'
H H 0 0 'International Tables Vol C Tables 4.2.6.8 and 6.1.1.4'
As As 0.05 2.006 'International Tables Vol C Tables 4.2.6.8 and 6.1.1.4'
Br Br -0.29 2.46 'International Tables Vol C Tables 4.2.6.8 and 6.1.1.4'

loop_
_geom_angle_atom_site_label_1
_geom_angle_atom_site_label_2
_geom_angle_atom_site_label_3
_geom_angle
C7 As1 C13 110.8(3)
C7 As1 C1 110.4(3)
C13 As1 C1 111.2(3)
C7 As1 Br1 107.5(2)
C13 As1 Br1 109.4(2)
C1 As1 Br1 107.5(2)
C2 C1 C6 121.6(7)
C2 C1 As1 121.7(6)
C6 C1 As1 116.6(6)
C3 C2 C1 118.9(8)
C3 C2 H2 120.6
C1 C2 H2 120.6
C4 C3 C2 120.5(8)
C4 C3 H3 119.8
C2 C3 H3 119.8
C3 C4 C5 120.2(8)
C3 C4 H4 119.9
C5 C4 H4 119.9
C6 C5 C4 120.3(8)
C6 C5 H5 119.8
C4 C5 H5 119.8
C5 C6 C1 118.5(7)
C5 C6 H6 120.7
C1 C6 H6 120.7
C8 C7 C12 121.2(7)
C8 C7 As1 120.9(5)
C12 C7 As1 117.8(6)
C9 C8 C7 120.0(7)
C9 C8 H8 120
C7 C8 H8 120
C8 C9 C10 119.5(8)
C8 C9 H9 120.3
C10 C9 H9 120.3
C11 C10 C9 120.5(8)
C11 C10 H10 119.7
C9 C10 H10 119.7
C12 C11 C10 120.4(7)
C12 C11 H11 119.8
C10 C11 H11 119.8
C11 C12 C7 118.3(8)
C11 C12 H12 120.8
C7 C12 H12 120.8
C14 C13 C18 121.4(7)
C14 C13 As1 118.7(6)
C18 C13 As1 119.8(6)
C13 C14 C15 118.7(7)
C13 C14 H14 120.6
C15 C14 H14 120.6
C14 C15 C16 120.3(8)
C14 C15 H15 119.9
C16 C15 H15 119.9
C15 C16 C17 120.8(7)
C15 C16 H16 119.6
C17 C16 H16 119.6
C18 C17 C16 118.4(7)
C18 C17 H17 120.8
C16 C17 H17 120.8
C17 C18 C13 120.3(8)
C17 C18 H18 119.8
C13 C18 H18 119.8
Br4 Br3 Br2 178.48(5)

loop_
_geom_bond_atom_site_label_1
_geom_bond_atom_site_label_2
_geom_bond_distance
Br1 As1 2.2660(10)
As1 C7 1.907(7)
As1 C13 1.912(7)
As1 C1 1.916(8)
C1 C2 1.381(11)
C1 C6 1.399(11)
C2 C3 1.388(12)
C2 H2 0.95
C3 C4 1.375(12)
C3 H3 0.95
C4 C5 1.396(11)
C4 H4 0.95
C5 C6 1.379(11)
C5 H5 0.95
C6 H6 0.95
C7 C8 1.389(11)
C7 C12 1.395(11)
C8 C9 1.360(11)
C8 H8 0.95
C9 C10 1.391(11)
C9 H9 0.95
C10 C11 1.391(12)
C10 H10 0.95
C11 C12 1.373(11)
C11 H11 0.95
C12 H12 0.95
C13 C14 1.378(11)
C13 C18 1.396(11)
C14 C15 1.379(11)
C14 H14 0.95
C15 C16 1.390(12)
C15 H15 0.95
C16 C17 1.406(11)
C16 H16 0.95
C17 C18 1.368(11)
C17 H17 0.95
C18 H18 0.95
Br2 Br3 2.5626(11)
Br3 Br4 2.5171(11)

loop_
_geom_torsion_atom_site_label_1
_geom_torsion_atom_site_label_2
_geom_torsion_atom_site_label_3
_geom_torsion_atom_site_label_4
_geom_torsion
C7 As1 C1 C2 -112.0(7)
C13 As1 C1 C2 124.5(7)
Br1 As1 C1 C2 4.9(7)
C7 As1 C1 C6 64.1(7)
C13 As1 C1 C6 -59.4(7)
Br1 As1 C1 C6 -179.0(5)
C6 C1 C2 C3 0.0(12)
As1 C1 C2 C3 175.9(6)
C1 C2 C3 C4 0.3(13)
C2 C3 C4 C5 -0.1(13)
C3 C4 C5 C6 -0.3(13)
C4 C5 C6 C1 0.6(13)
C2 C1 C6 C5 -0.5(12)
As1 C1 C6 C5 -176.6(6)
C13 As1 C7 C8 -140.6(6)
C1 As1 C7 C8 95.8(6)
Br1 As1 C7 C8 -21.2(6)
C13 As1 C7 C12 43.8(7)
C1 As1 C7 C12 -79.8(6)
Br1 As1 C7 C12 163.3(5)
C12 C7 C8 C9 0.1(11)
As1 C7 C8 C9 -175.2(6)
C7 C8 C9 C10 0.9(12)
C8 C9 C10 C11 -0.4(12)
C9 C10 C11 C12 -1.0(12)
C10 C11 C12 C7 2.0(12)
C8 C7 C12 C11 -1.6(11)
As1 C7 C12 C11 173.9(6)
C7 As1 C13 C14 -153.5(6)
C1 As1 C13 C14 -30.3(7)
Br1 As1 C13 C14 88.2(6)
C7 As1 C13 C18 30.1(7)
C1 As1 C13 C18 153.3(6)
Br1 As1 C13 C18 -88.2(6)
C18 C13 C14 C15 0.9(11)
As1 C13 C14 C15 -175.4(6)
C13 C14 C15 C16 -0.9(12)
C14 C15 C16 C17 0.9(12)
C15 C16 C17 C18 -0.9(12)
C16 C17 C18 C13 0.9(12)
C14 C13 C18 C17 -0.9(12)
As1 C13 C18 C17 175.4(6)
